data_4348448
loop_
_publ_author_name
'Macdonald, Charles L. B.'
'Binder, Justin F.'
'Swidan, Ala'aeddeen'
'Nguyen, Jennifer H.'
'Kosnik, Stephanie C.'
'Ellis, Bobby D.'

_publ_section_title
;
 Convenient Preparation and Detailed Analysis of a Series of
 NHC-Stabilized Phosphorus(I) Dyes and Their Derivatives.
;
_journal_issue 14
_journal_name_full 'Inorganic chemistry'
_journal_page_first 7152
_journal_page_last 7166
_journal_paper_doi 10.1021/acs.inorgchem.6b01163
_journal_volume 55
_journal_year 2016
_chemical_formula_moiety 'C26 H36 N4 P, C2 H3 N, Br'
_chemical_formula_sum 'C28 H39 Br N5 P'
_chemical_formula_weight 556.52
_space_group_crystal_system triclinic
_space_group_IT_number 2
_space_group_name_Hall '-P 1'
_space_group_name_H-M_alt 'P -1'
_atom_sites_solution_hydrogens geom
_audit_creation_method SHELXL-2012
_cell_angle_alpha 73.322(2)
_cell_angle_beta 69.938(2)
_cell_angle_gamma 89.165(2)
_cell_formula_units_Z 2
_cell_length_a 10.3820(6)
_cell_length_b 11.9178(7)
_cell_length_c 13.2672(7)
_cell_measurement_reflns_used 9891
_cell_measurement_temperature 173(2)
_cell_measurement_theta_max 27.50
_cell_measurement_theta_min 3.02
_cell_volume 1470.66(15)
_computing_cell_refinement 'Bruker SAINT'
_computing_data_collection 'Bruker APEX2'
_computing_data_reduction 'Bruker SAINT'
_computing_molecular_graphics 'Bruker SHELXTL'
_computing_publication_material 'Bruker SHELXTL'
_computing_structure_refinement 'SHELXL-2012 (Sheldrick, 2012)'
_computing_structure_solution 'SHELXS-97 (Sheldrick 2008)'
_diffrn_ambient_temperature 173(2)
_diffrn_measured_fraction_theta_full 0.998
_diffrn_measured_fraction_theta_max 0.998
_diffrn_measurement_device_type 'Bruker APEX-II CCD'
_diffrn_measurement_method '\f and \w scans'
_diffrn_radiation_type MoK\a
_diffrn_radiation_wavelength 0.71073
_diffrn_reflns_av_R_equivalents 0.0860
_diffrn_reflns_av_unetI/netI 0.0467
_diffrn_reflns_Laue_measured_fraction_full 0.998
_diffrn_reflns_Laue_measured_fraction_max 0.998
_diffrn_reflns_limit_h_max 13
_diffrn_reflns_limit_h_min -13
_diffrn_reflns_limit_k_max 15
_diffrn_reflns_limit_k_min -15
_diffrn_reflns_limit_l_max 17
_diffrn_reflns_limit_l_min -17
_diffrn_reflns_number 51139
_diffrn_reflns_point_group_measured_fraction_full 0.998
_diffrn_reflns_point_group_measured_fraction_max 0.998
_diffrn_reflns_theta_full 25.242
_diffrn_reflns_theta_max 27.538
_diffrn_reflns_theta_min 2.827
_exptl_absorpt_coefficient_mu 1.476
_exptl_absorpt_correction_T_max 0.929
_exptl_absorpt_correction_T_min 0.812
_exptl_absorpt_correction_type multi-scan
_exptl_absorpt_process_details 'SADABS; Bruker, 2012'
_exptl_crystal_colour yellow
_exptl_crystal_density_diffrn 1.257
_exptl_crystal_description prism
_exptl_crystal_F_000 584
_exptl_crystal_size_max 0.160
_exptl_crystal_size_mid 0.140
_exptl_crystal_size_min 0.050
_refine_diff_density_max 0.538
_refine_diff_density_min -0.309
_refine_diff_density_rms 0.071
_refine_ls_extinction_method none
_refine_ls_goodness_of_fit_ref 1.029
_refine_ls_hydrogen_treatment constr
_refine_ls_matrix_type full
_refine_ls_number_parameters 324
_refine_ls_number_reflns 6789
_refine_ls_number_restraints 0
_refine_ls_restrained_S_all 1.029
_refine_ls_R_factor_all 0.0412
_refine_ls_R_factor_gt 0.0341
_refine_ls_shift/su_max 0.001
_refine_ls_shift/su_mean 0.000
_refine_ls_structure_factor_coef Fsqd
_refine_ls_weighting_details
;
 w=1/[\s^2^(Fo^2^)+(0.0487P)^2^+0.3502P]
 where P=(Fo^2^+2Fc^2^)/3
;
_refine_ls_weighting_scheme calc
_refine_ls_wR_factor_gt 0.0874
_refine_ls_wR_factor_ref 0.0917
_reflns_Friedel_coverage 0.000
_reflns_number_gt 6001
_reflns_number_total 6789
_reflns_threshold_expression 'I > 2\s(I)'
_cod_data_source_file ic6b01163_si_004.cif
_cod_data_source_block shelx
_cod_database_code 4348448
_shelx_space_group_comment
;
The symmetry employed for this shelxl refinement is uniquely defined
by the following loop, which should always be used as a source of
symmetry information in preference to the above space-group names.
They are only intended as comments.
;
_shelx_estimated_absorpt_t_min 0.798
_shelx_estimated_absorpt_t_max 0.930
_shelxl_version_number 2012-9

loop_
_space_group_symop_operation_xyz
'x, y, z'
'-x, -y, -z'

loop_
_atom_site_label
_atom_site_type_symbol
_atom_site_fract_x
_atom_site_fract_y
_atom_site_fract_z
_atom_site_U_iso_or_equiv
_atom_site_adp_type
_atom_site_occupancy
_atom_site_site_symmetry_order
_atom_site_calc_flag
_atom_site_refinement_flags_posn
_atom_site_refinement_flags_adp
P P 0.02851(4) 0.36392(4) 0.93736(4) 0.02166(10) Uani 1 1 d . .
C11 C 0.14557(17) 0.26785(14) 0.87774(14) 0.0203(3) Uani 1 1 d . .
N12 N 0.19072(16) 0.17768(13) 0.94324(12) 0.0236(3) Uani 1 1 d . .
N15 N 0.19220(15) 0.25784(13) 0.77147(12) 0.0220(3) Uani 1 1 d . .
C13 C 0.2651(2) 0.10834(16) 0.87882(16) 0.0272(4) Uani 1 1 d . .
C14 C 0.26780(19) 0.16003(16) 0.76933(16) 0.0252(4) Uani 1 1 d . .
C16 C 0.3281(2) 0.00556(18) 0.9056(2) 0.0384(5) Uani 1 1 d . .
H16 H 0.3245 -0.0314 0.9804 0.046 Uiso 1 1 calc R U
C17 C 0.3962(3) -0.0404(2) 0.8189(2) 0.0434(6) Uani 1 1 d . .
H17 H 0.4414 -0.1098 0.8342 0.052 Uiso 1 1 calc R U
C18 C 0.4000(2) 0.0126(2) 0.7095(2) 0.0395(5) Uani 1 1 d . .
H18 H 0.4481 -0.0213 0.6522 0.047 Uiso 1 1 calc R U
C19 C 0.3356(2) 0.11336(18) 0.68224(18) 0.0310(4) Uani 1 1 d . .
H19 H 0.3374 0.1489 0.6078 0.037 Uiso 1 1 calc R U
C121 C 0.1574(3) 0.15631(18) 1.06579(17) 0.0355(5) Uani 1 1 d . .
H121 H 0.1207 0.2292 1.0834 0.043 Uiso 1 1 calc R U
C122 C 0.2849(4) 0.1372(3) 1.0974(3) 0.0695(10) Uani 1 1 d . .
H12A H 0.3158 0.0603 1.0921 0.104 Uiso 1 1 calc R U
H12B H 0.2632 0.1397 1.1746 0.104 Uiso 1 1 calc R U
H12C H 0.3581 0.1991 1.0458 0.104 Uiso 1 1 calc R U
C123 C 0.0423(4) 0.0578(3) 1.1305(2) 0.0795(11) Uani 1 1 d . .
H12D H -0.0378 0.0787 1.1084 0.119 Uiso 1 1 calc R U
H12E H 0.0168 0.0460 1.2114 0.119 Uiso 1 1 calc R U
H12F H 0.0737 -0.0149 1.1136 0.119 Uiso 1 1 calc R U
C151 C 0.1434(2) 0.32250(16) 0.68007(15) 0.0275(4) Uani 1 1 d . .
H151 H 0.0804 0.3794 0.7092 0.033 Uiso 1 1 calc R U
C152 C 0.2606(3) 0.3951(2) 0.57642(18) 0.0442(6) Uani 1 1 d . .
H15A H 0.3116 0.4468 0.5982 0.066 Uiso 1 1 calc R U
H15B H 0.2228 0.4429 0.5215 0.066 Uiso 1 1 calc R U
H15C H 0.3227 0.3424 0.5429 0.066 Uiso 1 1 calc R U
C153 C 0.0579(2) 0.24014(19) 0.65334(18) 0.0334(4) Uani 1 1 d . .
H15D H 0.1165 0.1841 0.6223 0.050 Uiso 1 1 calc R U
H15E H 0.0193 0.2861 0.5982 0.050 Uiso 1 1 calc R U
H15F H -0.0171 0.1972 0.7223 0.050 Uiso 1 1 calc R U
C21 C 0.08635(17) 0.49986(15) 0.82262(14) 0.0193(3) Uani 1 1 d . .
N22 N 0.00254(14) 0.56338(12) 0.77349(12) 0.0205(3) Uani 1 1 d . .
N25 N 0.21118(14) 0.56360(13) 0.78092(12) 0.0223(3) Uani 1 1 d . .
C23 C 0.07257(18) 0.67103(15) 0.70084(15) 0.0232(3) Uani 1 1 d . .
C24 C 0.20638(18) 0.67009(16) 0.70336(15) 0.0242(4) Uani 1 1 d . .
C26 C 0.0308(2) 0.76766(16) 0.63471(17) 0.0295(4) Uani 1 1 d . .
H26 H -0.0602 0.7688 0.6335 0.035 Uiso 1 1 calc R U
C27 C 0.1295(2) 0.86152(18) 0.57113(19) 0.0370(5) Uani 1 1 d . .
H27 H 0.1051 0.9296 0.5258 0.044 Uiso 1 1 calc R U
C28 C 0.2638(2) 0.85961(18) 0.57126(18) 0.0379(5) Uani 1 1 d . .
H28 H 0.3283 0.9258 0.5251 0.045 Uiso 1 1 calc R U
C29 C 0.3063(2) 0.76430(18) 0.63657(17) 0.0328(4) Uani 1 1 d . .
H29 H 0.3980 0.7630 0.6360 0.039 Uiso 1 1 calc R U
C221 C -0.13606(17) 0.51755(15) 0.78657(15) 0.0222(3) Uani 1 1 d . .
H221 H -0.1511 0.4331 0.8330 0.027 Uiso 1 1 calc R U
C222 C -0.1442(2) 0.52188(18) 0.67278(16) 0.0286(4) Uani 1 1 d . .
H22A H -0.1513 0.6031 0.6320 0.043 Uiso 1 1 calc R U
H22B H -0.2254 0.4720 0.6844 0.043 Uiso 1 1 calc R U
H22C H -0.0610 0.4933 0.6289 0.043 Uiso 1 1 calc R U
C223 C -0.24727(19) 0.58199(18) 0.84996(16) 0.0298(4) Uani 1 1 d . .
H22D H -0.2325 0.5838 0.9186 0.045 Uiso 1 1 calc R U
H22E H -0.3378 0.5411 0.8700 0.045 Uiso 1 1 calc R U
H22F H -0.2432 0.6626 0.8022 0.045 Uiso 1 1 calc R U
C251 C 0.32396(18) 0.53189(17) 0.82543(16) 0.0256(4) Uani 1 1 d . .
H251 H 0.2887 0.4593 0.8912 0.031 Uiso 1 1 calc R U
C252 C 0.4488(2) 0.5018(2) 0.7397(2) 0.0381(5) Uani 1 1 d . .
H25A H 0.4208 0.4396 0.7145 0.057 Uiso 1 1 calc R U
H25B H 0.5177 0.4744 0.7742 0.057 Uiso 1 1 calc R U
H25C H 0.4885 0.5719 0.6750 0.057 Uiso 1 1 calc R U
C253 C 0.3602(2) 0.62770(18) 0.86897(17) 0.0306(4) Uani 1 1 d . .
H25D H 0.4130 0.6947 0.8052 0.046 Uiso 1 1 calc R U
H25E H 0.4154 0.5967 0.9159 0.046 Uiso 1 1 calc R U
H25F H 0.2754 0.6534 0.9138 0.046 Uiso 1 1 calc R U
Br Br 0.31892(2) 0.17393(2) 0.38712(2) 0.02523(7) Uani 1 1 d . .
N31 N 0.6461(4) 0.2420(3) 0.8696(3) 0.0984(11) Uani 1 1 d . .
C31 C 0.6594(4) 0.2212(3) 0.7901(3) 0.0692(9) Uani 1 1 d . .
C32 C 0.6791(4) 0.1944(4) 0.6882(4) 0.1001(14) Uani 1 1 d . .
H32A H 0.7577 0.2448 0.6276 0.150 Uiso 1 1 calc R U
H32B H 0.5960 0.2082 0.6688 0.150 Uiso 1 1 calc R U
H32C H 0.6971 0.1117 0.6981 0.150 Uiso 1 1 calc R U

loop_
_atom_site_aniso_label
_atom_site_aniso_U_11
_atom_site_aniso_U_22
_atom_site_aniso_U_33
_atom_site_aniso_U_23
_atom_site_aniso_U_13
_atom_site_aniso_U_12
P 0.0210(2) 0.0219(2) 0.0187(2) -0.00300(17) -0.00554(17) 0.00457(17)
C11 0.0209(8) 0.0186(8) 0.0205(8) -0.0027(6) -0.0089(7) -0.0007(6)
N12 0.0321(8) 0.0188(7) 0.0232(7) -0.0055(6) -0.0146(6) 0.0056(6)
N15 0.0255(7) 0.0217(7) 0.0208(7) -0.0065(6) -0.0109(6) 0.0061(6)
C13 0.0341(10) 0.0228(9) 0.0316(10) -0.0102(7) -0.0184(8) 0.0054(7)
C14 0.0267(9) 0.0232(8) 0.0299(9) -0.0093(7) -0.0143(8) 0.0046(7)
C16 0.0561(13) 0.0261(10) 0.0472(13) -0.0149(9) -0.0330(11) 0.0154(9)
C17 0.0564(14) 0.0323(11) 0.0637(15) -0.0277(11) -0.0382(13) 0.0233(10)
C18 0.0399(11) 0.0418(12) 0.0548(14) -0.0329(11) -0.0244(11) 0.0165(10)
C19 0.0321(10) 0.0332(10) 0.0365(11) -0.0185(8) -0.0165(9) 0.0085(8)
C121 0.0615(14) 0.0253(9) 0.0246(10) -0.0059(7) -0.0226(10) 0.0104(9)
C122 0.112(3) 0.078(2) 0.0721(19) -0.0519(16) -0.076(2) 0.0652(19)
C123 0.129(3) 0.0505(17) 0.0307(13) -0.0002(12) -0.0018(17) -0.0294(18)
C151 0.0400(10) 0.0250(9) 0.0212(9) -0.0071(7) -0.0154(8) 0.0087(8)
C152 0.0656(16) 0.0385(12) 0.0272(11) 0.0000(9) -0.0225(11) -0.0124(11)
C153 0.0321(10) 0.0389(11) 0.0322(10) -0.0092(8) -0.0162(9) 0.0043(8)
C21 0.0186(7) 0.0216(8) 0.0196(8) -0.0063(6) -0.0093(6) 0.0042(6)
N22 0.0196(7) 0.0197(7) 0.0229(7) -0.0032(5) -0.0108(6) 0.0020(5)
N25 0.0177(7) 0.0251(7) 0.0230(7) -0.0033(6) -0.0091(6) 0.0013(6)
C23 0.0235(8) 0.0213(8) 0.0251(9) -0.0043(7) -0.0112(7) 0.0022(7)
C24 0.0235(8) 0.0249(9) 0.0246(9) -0.0037(7) -0.0119(7) 0.0013(7)
C26 0.0313(10) 0.0241(9) 0.0354(10) -0.0035(8) -0.0192(8) 0.0042(7)
C27 0.0427(12) 0.0267(10) 0.0392(12) 0.0036(8) -0.0224(10) 0.0002(8)
C28 0.0394(11) 0.0282(10) 0.0379(11) 0.0067(8) -0.0168(10) -0.0109(9)
C29 0.0298(10) 0.0325(10) 0.0335(11) 0.0000(8) -0.0158(9) -0.0063(8)
C221 0.0188(8) 0.0233(8) 0.0260(9) -0.0045(7) -0.0123(7) 0.0009(6)
C222 0.0282(9) 0.0330(10) 0.0302(10) -0.0113(8) -0.0156(8) 0.0040(8)
C223 0.0236(9) 0.0389(11) 0.0266(9) -0.0078(8) -0.0101(8) 0.0037(8)
C251 0.0207(8) 0.0298(9) 0.0284(9) -0.0054(7) -0.0140(7) 0.0036(7)
C252 0.0268(10) 0.0519(13) 0.0478(13) -0.0258(10) -0.0196(9) 0.0143(9)
C253 0.0256(9) 0.0382(11) 0.0296(10) -0.0093(8) -0.0124(8) -0.0003(8)
Br 0.02303(10) 0.02660(10) 0.02435(10) -0.00396(7) -0.00949(7) 0.00728(7)
N31 0.122(3) 0.084(2) 0.075(2) -0.0001(18) -0.037(2) -0.003(2)
C31 0.0657(19) 0.064(2) 0.071(2) -0.0003(16) -0.0319(18) -0.0082(15)
C32 0.077(2) 0.137(4) 0.094(3) -0.032(3) -0.041(2) -0.026(2)

loop_
_atom_type_symbol
_atom_type_description
_atom_type_scat_dispersion_real
_atom_type_scat_dispersion_imag
_atom_type_scat_source
C C 0.0033 0.0016 'International Tables Vol C Tables 4.2.6.8 and 6.1.1.4'
H H 0.0000 0.0000 'International Tables Vol C Tables 4.2.6.8 and 6.1.1.4'
N N 0.0061 0.0033 'International Tables Vol C Tables 4.2.6.8 and 6.1.1.4'
P P 0.1023 0.0942 'International Tables Vol C Tables 4.2.6.8 and 6.1.1.4'
Br Br -0.2901 2.4595 'International Tables Vol C Tables 4.2.6.8 and 6.1.1.4'

loop_
_geom_angle_atom_site_label_1
_geom_angle_atom_site_label_2
_geom_angle_atom_site_label_3
_geom_angle
C11 P C21 100.02(8)
N12 C11 N15 107.38(15)
N12 C11 P 121.46(13)
N15 C11 P 130.73(13)
C11 N12 C13 109.68(15)
C11 N12 C121 123.62(15)
C13 N12 C121 126.64(15)
C11 N15 C14 109.53(14)
C11 N15 C151 124.73(15)
C14 N15 C151 124.29(15)
C16 C13 N12 132.41(18)
C16 C13 C14 120.84(18)
N12 C13 C14 106.74(16)
C19 C14 C13 121.90(18)
C19 C14 N15 131.44(17)
C13 C14 N15 106.65(16)
C17 C16 C13 117.2(2)
C17 C16 H16 121.4
C13 C16 H16 121.4
C16 C17 C18 121.6(2)
C16 C17 H17 119.2
C18 C17 H17 119.2
C19 C18 C17 121.8(2)
C19 C18 H18 119.1
C17 C18 H18 119.1
C18 C19 C14 116.67(19)
C18 C19 H19 121.7
C14 C19 H19 121.7
N12 C121 C122 111.6(2)
N12 C121 C123 109.17(19)
C122 C121 C123 114.5(2)
N12 C121 H121 107.1
C122 C121 H121 107.1
C123 C121 H121 107.1
C121 C122 H12A 109.5
C121 C122 H12B 109.5
H12A C122 H12B 109.5
C121 C122 H12C 109.5
H12A C122 H12C 109.5
H12B C122 H12C 109.5
C121 C123 H12D 109.5
C121 C123 H12E 109.5
H12D C123 H12E 109.5
C121 C123 H12F 109.5
H12D C123 H12F 109.5
H12E C123 H12F 109.5
N15 C151 C153 111.17(15)
N15 C151 C152 112.19(17)
C153 C151 C152 112.85(16)
N15 C151 H151 106.7
C153 C151 H151 106.7
C152 C151 H151 106.7
C151 C152 H15A 109.5
C151 C152 H15B 109.5
H15A C152 H15B 109.5
C151 C152 H15C 109.5
H15A C152 H15C 109.5
H15B C152 H15C 109.5
C151 C153 H15D 109.5
C151 C153 H15E 109.5
H15D C153 H15E 109.5
C151 C153 H15F 109.5
H15D C153 H15F 109.5
H15E C153 H15F 109.5
N22 C21 N25 108.08(14)
N22 C21 P 123.79(12)
N25 C21 P 127.61(12)
C21 N22 C23 109.61(14)
C21 N22 C221 124.06(14)
C23 N22 C221 125.98(14)
C21 N25 C24 108.93(14)
C21 N25 C251 124.31(14)
C24 N25 C251 126.08(14)
N22 C23 C26 131.72(17)
N22 C23 C24 106.49(15)
C26 C23 C24 121.79(17)
C29 C24 N25 131.62(16)
C29 C24 C23 121.54(17)
N25 C24 C23 106.84(15)
C27 C26 C23 116.11(18)
C27 C26 H26 121.9
C23 C26 H26 121.9
C26 C27 C28 122.21(18)
C26 C27 H27 118.9
C28 C27 H27 118.9
C29 C28 C27 122.12(18)
C29 C28 H28 118.9
C27 C28 H28 118.9
C28 C29 C24 116.18(18)
C28 C29 H29 121.9
C24 C29 H29 121.9
N22 C221 C223 110.91(15)
N22 C221 C222 110.97(14)
C223 C221 C222 112.33(15)
N22 C221 H221 107.5
C223 C221 H221 107.5
C222 C221 H221 107.5
C221 C222 H22A 109.5
C221 C222 H22B 109.5
H22A C222 H22B 109.5
C221 C222 H22C 109.5
H22A C222 H22C 109.5
H22B C222 H22C 109.5
C221 C223 H22D 109.5
C221 C223 H22E 109.5
H22D C223 H22E 109.5
C221 C223 H22F 109.5
H22D C223 H22F 109.5
H22E C223 H22F 109.5
N25 C251 C252 111.79(15)
N25 C251 C253 110.94(15)
C252 C251 C253 112.38(16)
N25 C251 H251 107.1
C252 C251 H251 107.1
C253 C251 H251 107.1
C251 C252 H25A 109.5
C251 C252 H25B 109.5
H25A C252 H25B 109.5
C251 C252 H25C 109.5
H25A C252 H25C 109.5
H25B C252 H25C 109.5
C251 C253 H25D 109.5
C251 C253 H25E 109.5
H25D C253 H25E 109.5
C251 C253 H25F 109.5
H25D C253 H25F 109.5
H25E C253 H25F 109.5
N31 C31 C32 178.9(4)
C31 C32 H32A 109.5
C31 C32 H32B 109.5
H32A C32 H32B 109.5
C31 C32 H32C 109.5
H32A C32 H32C 109.5
H32B C32 H32C 109.5

loop_
_geom_bond_atom_site_label_1
_geom_bond_atom_site_label_2
_geom_bond_distance
P C11 1.7981(18)
P C21 1.8134(17)
C11 N12 1.363(2)
C11 N15 1.365(2)
N12 C13 1.394(2)
N12 C121 1.486(2)
N15 C14 1.397(2)
N15 C151 1.482(2)
C13 C16 1.393(3)
C13 C14 1.396(3)
C14 C19 1.393(3)
C16 C17 1.385(3)
C16 H16 0.9500
C17 C18 1.393(3)
C17 H17 0.9500
C18 C19 1.383(3)
C18 H18 0.9500
C19 H19 0.9500
C121 C122 1.515(3)
C121 C123 1.517(4)
C121 H121 1.0000
C122 H12A 0.9800
C122 H12B 0.9800
C122 H12C 0.9800
C123 H12D 0.9800
C123 H12E 0.9800
C123 H12F 0.9800
C151 C153 1.522(3)
C151 C152 1.523(3)
C151 H151 1.0000
C152 H15A 0.9800
C152 H15B 0.9800
C152 H15C 0.9800
C153 H15D 0.9800
C153 H15E 0.9800
C153 H15F 0.9800
C21 N22 1.357(2)
C21 N25 1.363(2)
N22 C23 1.393(2)
N22 C221 1.482(2)
N25 C24 1.398(2)
N25 C251 1.482(2)
C23 C26 1.397(2)
C23 C24 1.401(2)
C24 C29 1.398(3)
C26 C27 1.383(3)
C26 H26 0.9500
C27 C28 1.395(3)
C27 H27 0.9500
C28 C29 1.385(3)
C28 H28 0.9500
C29 H29 0.9500
C221 C223 1.520(3)
C221 C222 1.527(2)
C221 H221 1.0000
C222 H22A 0.9800
C222 H22B 0.9800
C222 H22C 0.9800
C223 H22D 0.9800
C223 H22E 0.9800
C223 H22F 0.9800
C251 C252 1.521(3)
C251 C253 1.523(3)
C251 H251 1.0000
C252 H25A 0.9800
C252 H25B 0.9800
C252 H25C 0.9800
C253 H25D 0.9800
C253 H25E 0.9800
C253 H25F 0.9800
N31 C31 1.115(5)
C31 C32 1.424(6)
C32 H32A 0.9800
C32 H32B 0.9800
C32 H32C 0.9800

loop_
_geom_hbond_atom_site_label_D
_geom_hbond_atom_site_label_H
_geom_hbond_atom_site_label_A
_geom_hbond_distance_DH
_geom_hbond_distance_HA
_geom_hbond_distance_DA
_geom_hbond_angle_DHA
_geom_hbond_site_symmetry_A
C19 H19 Br 0.95 2.93 3.836(2) 160.2 .
C151 H151 N22 1.00 2.60 3.549(2) 159.2 .
C26 H26 Br 0.95 2.85 3.779(2) 167.6 2_566
C29 H29 Br 0.95 2.93 3.859(2) 165.0 2_666
C223 H22F Br 0.98 3.04 3.899(2) 147.4 2_566
C253 H25D Br 0.98 3.11 4.011(2) 153.5 2_666

loop_
_geom_torsion_atom_site_label_1
_geom_torsion_atom_site_label_2
_geom_torsion_atom_site_label_3
_geom_torsion_atom_site_label_4
_geom_torsion
C21 P C11 N12 147.35(14)
C21 P C11 N15 -41.26(17)
N15 C11 N12 C13 -0.89(19)
P C11 N12 C13 172.28(13)
N15 C11 N12 C121 -178.11(16)
P C11 N12 C121 -4.9(2)
N12 C11 N15 C14 0.07(19)
P C11 N15 C14 -172.23(13)
N12 C11 N15 C151 166.82(16)
P C11 N15 C151 -5.5(3)
C11 N12 C13 C16 -177.6(2)
C121 N12 C13 C16 -0.5(3)
C11 N12 C13 C14 1.3(2)
C121 N12 C13 C14 178.47(18)
C16 C13 C14 C19 -1.5(3)
N12 C13 C14 C19 179.37(17)
C16 C13 C14 N15 177.86(18)
N12 C13 C14 N15 -1.3(2)
C11 N15 C14 C19 -180.0(2)
C151 N15 C14 C19 13.2(3)
C11 N15 C14 C13 0.8(2)
C151 N15 C14 C13 -166.06(16)
N12 C13 C16 C17 -179.3(2)
C14 C13 C16 C17 1.8(3)
C13 C16 C17 C18 -0.9(4)
C16 C17 C18 C19 -0.3(4)
C17 C18 C19 C14 0.7(3)
C13 C14 C19 C18 0.2(3)
N15 C14 C19 C18 -178.98(19)
C11 N12 C121 C122 -131.6(2)
C13 N12 C121 C122 51.6(3)
C11 N12 C121 C123 100.9(2)
C13 N12 C121 C123 -75.9(3)
C11 N15 C151 C153 -109.60(19)
C14 N15 C151 C153 55.2(2)
C11 N15 C151 C152 122.97(19)
C14 N15 C151 C152 -72.2(2)
C11 P C21 N22 124.73(15)
C11 P C21 N25 -64.55(17)
N25 C21 N22 C23 -1.40(19)
P C21 N22 C23 170.88(13)
N25 C21 N22 C221 172.14(15)
P C21 N22 C221 -15.6(2)
N22 C21 N25 C24 -0.1(2)
P C21 N25 C24 -171.96(13)
N22 C21 N25 C251 170.92(15)
P C21 N25 C251 -1.0(3)
C21 N22 C23 C26 -177.4(2)
C221 N22 C23 C26 9.3(3)
C21 N22 C23 C24 2.3(2)
C221 N22 C23 C24 -171.10(16)
C21 N25 C24 C29 -178.8(2)
C251 N25 C24 C29 10.5(3)
C21 N25 C24 C23 1.5(2)
C251 N25 C24 C23 -169.31(16)
N22 C23 C24 C29 177.94(18)
C26 C23 C24 C29 -2.4(3)
N22 C23 C24 N25 -2.3(2)
C26 C23 C24 N25 177.43(18)
N22 C23 C26 C27 -179.7(2)
C24 C23 C26 C27 0.7(3)
C23 C26 C27 C28 1.0(3)
C26 C27 C28 C29 -1.1(4)
C27 C28 C29 C24 -0.5(3)
N25 C24 C29 C28 -177.5(2)
C23 C24 C29 C28 2.2(3)
C21 N22 C221 C223 114.01(18)
C23 N22 C221 C223 -73.5(2)
C21 N22 C221 C222 -120.40(18)
C23 N22 C221 C222 52.1(2)
C21 N25 C251 C252 114.8(2)
C24 N25 C251 C252 -75.7(2)
C21 N25 C251 C253 -118.86(18)
C24 N25 C251 C253 50.6(2)
